data_4082729
loop_
_publ_author_name
'Allen, Kate E.'
'Heinekey, D. Michael'
'Goldman, Alan S.'
'Goldberg, Karen I.'

_publ_section_title
;
 Regeneration of an Iridium(III) Complex Active for Alkane Dehydrogenation
 Using Molecular Oxygen
;
_journal_issue 6
_journal_name_full Organometallics
_journal_page_first 1337
_journal_paper_doi 10.1021/om401241e
_journal_volume 33
_journal_year 2014
_chemical_formula_moiety 'C32 H35 Ir N2 O7'
_chemical_formula_sum 'C32 H35 Ir N2 O7'
_chemical_formula_weight 751.82
_chemical_name_common KEA029
_chemical_name_systematic
;
 KEA029
;
_space_group_IT_number 88
_symmetry_cell_setting tetragonal
_symmetry_Int_Tables_number 88
_symmetry_space_group_name_Hall '-I 4ad'
_symmetry_space_group_name_H-M 'I 41/a :2'
_atom_sites_solution_hydrogens geom
_atom_sites_solution_primary direct
_atom_sites_solution_secondary difmap
_audit_conform_dict_location ftp://ftp.iucr.org/pub/cif_core.dic
_audit_conform_dict_name cif_core.dic
_audit_conform_dict_version 2.4
_audit_creation_date 2013-04-12T14:16:45-00:00
_audit_creation_method 'WinGX routine CIF_UPDATE'
_cell_angle_alpha 90
_cell_angle_beta 90
_cell_angle_gamma 90
_cell_formula_units_Z 8
_cell_length_a 12.2598(6)
_cell_length_b 12.2598(6)
_cell_length_c 38.622(3)
_cell_measurement_reflns_used 840
_cell_measurement_temperature 100(2)
_cell_measurement_theta_max 20
_cell_measurement_theta_min 3
_cell_volume 5805.0(6)
_computing_cell_refinement 'SAINT (Bruker, 2007)'
_computing_data_collection 'APEX2 (Bruker, 2007)'
_computing_data_reduction 'SAINT (Bruker, 2007)'
_computing_molecular_graphics 'ORTEP-3 for Windows (Farrugia, 1997)'
_computing_publication_material 'SHELXL-97 (Sheldrick, 1997)'
_computing_structure_refinement 'SHELXL-97 (Sheldrick, 2008)'
_computing_structure_solution 'SHELXS97 (Sheldrick, 1997)'
_diffrn_ambient_temperature 100(2)
_diffrn_measured_fraction_theta_full 1
_diffrn_measured_fraction_theta_max 0.998
_diffrn_measurement_device_type 'Bruker APEXII CCD area-detector'
_diffrn_measurement_method '\f and \w scans'
_diffrn_radiation_monochromator graphite
_diffrn_radiation_type MoK\a
_diffrn_radiation_wavelength 0.71073
_diffrn_reflns_av_R_equivalents 0.0304
_diffrn_reflns_av_unetI/netI 0.0121
_diffrn_reflns_limit_h_max 16
_diffrn_reflns_limit_h_min -16
_diffrn_reflns_limit_k_max 16
_diffrn_reflns_limit_k_min -16
_diffrn_reflns_limit_l_max 51
_diffrn_reflns_limit_l_min -51
_diffrn_reflns_number 52914
_diffrn_reflns_theta_full 25
_diffrn_reflns_theta_max 28.44
_diffrn_reflns_theta_min 1.74
_diffrn_source 'fine-focus sealed tube'
_exptl_absorpt_coefficient_mu 4.652
_exptl_absorpt_correction_T_max 0.5421
_exptl_absorpt_correction_T_min 0.3359
_exptl_absorpt_correction_type multi-scan
_exptl_absorpt_process_details '(SADABS; Bruker, 2007)'
_exptl_crystal_colour orange
_exptl_crystal_density_diffrn 1.72
_exptl_crystal_density_method 'not measured'
_exptl_crystal_description prism
_exptl_crystal_F_000 2992
_exptl_crystal_size_max 0.3
_exptl_crystal_size_mid 0.2
_exptl_crystal_size_min 0.15
_refine_diff_density_max 0.887
_refine_diff_density_min -0.317
_refine_diff_density_rms 0.069
_refine_ls_extinction_method none
_refine_ls_goodness_of_fit_ref 1.084
_refine_ls_hydrogen_treatment mixed
_refine_ls_matrix_type full
_refine_ls_number_parameters 211
_refine_ls_number_reflns 3668
_refine_ls_number_restraints 2
_refine_ls_restrained_S_all 1.084
_refine_ls_R_factor_all 0.0227
_refine_ls_R_factor_gt 0.0168
_refine_ls_shift/su_max 0.007
_refine_ls_shift/su_mean 0
_refine_ls_structure_factor_coef Fsqd
_refine_ls_weighting_details 'calc w=1/[\s^2^(Fo^2^)+(0.0178P)^2^+11.7426P] where P=(Fo^2^+2Fc^2^)/3'
_refine_ls_weighting_scheme calc
_refine_ls_wR_factor_gt 0.0389
_refine_ls_wR_factor_ref 0.0421
_reflns_number_gt 3158
_reflns_number_total 3668
_reflns_threshold_expression >2\s(I)
_cod_data_source_file om401241e_si_002.cif
_cod_data_source_block kea02_0ma
_cod_original_sg_symbol_H-M 'I 41/a'
_cod_database_code 4082729

loop_
_symmetry_equiv_pos_as_xyz
'x, y, z'
'-x+1/2, -y, z+1/2'
'-y+3/4, x+1/4, z+1/4'
'y+3/4, -x+3/4, z+3/4'
'x+1/2, y+1/2, z+1/2'
'-x+1, -y+1/2, z+1'
'-y+5/4, x+3/4, z+3/4'
'y+5/4, -x+5/4, z+5/4'
'-x, -y, -z'
'x-1/2, y, -z-1/2'
'y-3/4, -x-1/4, -z-1/4'
'-y-3/4, x-3/4, -z-3/4'
'-x+1/2, -y+1/2, -z+1/2'
'x, y+1/2, -z'
'y-1/4, -x+1/4, -z+1/4'
'-y-1/4, x-1/4, -z-1/4'

loop_
_atom_site_label
_atom_site_type_symbol
_atom_site_fract_x
_atom_site_fract_y
_atom_site_fract_z
_atom_site_U_iso_or_equiv
_atom_site_adp_type
_atom_site_occupancy
_atom_site_symmetry_multiplicity
_atom_site_calc_flag
_atom_site_refinement_flags
_atom_site_disorder_assembly
_atom_site_disorder_group
C1 C 0.5 0.25 0.12815(7) 0.0189(5) Uani 1 2 d S . .
C2 C 0.52806(16) 0.15482(16) 0.14579(5) 0.0196(4) Uani 1 1 d . . .
C3 C 0.52904(17) 0.15325(18) 0.18215(5) 0.0218(4) Uani 1 1 d . . .
C4 C 0.5 0.25 0.19900(7) 0.0226(6) Uani 1 2 d S . .
H4 H 0.5 0.25 0.2236 0.027 Uiso 1 2 calc SR . .
C5 C 0.56309(19) 0.05487(18) 0.20267(5) 0.0269(4) Uani 1 1 d . . .
H5A H 0.5192 -0.0081 0.1956 0.04 Uiso 1 1 calc R . .
H5B H 0.5519 0.069 0.2274 0.04 Uiso 1 1 calc R . .
H5C H 0.6404 0.0396 0.1984 0.04 Uiso 1 1 calc R . .
C6 C 0.44141(17) 0.42805(17) 0.12079(5) 0.0215(4) Uani 1 1 d . . .
O1 O 0.40964(13) 0.52958(12) 0.12928(4) 0.0257(3) Uani 1 1 d . . .
C7 C 0.3710(2) 0.57868(19) 0.09689(6) 0.0294(5) Uani 1 1 d . . .
H7A H 0.3994 0.6539 0.0944 0.035 Uiso 1 1 calc R . .
H7B H 0.2903 0.581 0.0963 0.035 Uiso 1 1 calc R . .
C8 C 0.41537(18) 0.50452(18) 0.06789(5) 0.0241(4) Uani 1 1 d . . .
C9 C 0.5189(2) 0.5506(2) 0.05182(6) 0.0323(5) Uani 1 1 d . . .
H9A H 0.5722 0.5657 0.0701 0.048 Uiso 1 1 calc R . .
H9B H 0.5017 0.6183 0.0395 0.048 Uiso 1 1 calc R . .
H9C H 0.5494 0.4974 0.0355 0.048 Uiso 1 1 calc R . .
C10 C 0.3293(2) 0.4792(2) 0.04075(6) 0.0338(5) Uani 1 1 d . . .
H10A H 0.3603 0.4306 0.0232 0.051 Uiso 1 1 calc R . .
H10B H 0.3053 0.5471 0.0298 0.051 Uiso 1 1 calc R . .
H10C H 0.2669 0.4434 0.0518 0.051 Uiso 1 1 calc R . .
C11 C 0.71513(19) 0.32804(19) 0.05273(6) 0.0277(5) Uani 1 1 d . . .
C12 C 0.82404(17) 0.37663(17) 0.06074(5) 0.0233(4) Uani 1 1 d . A .
C13 C 0.9014(2) 0.3861(2) 0.03459(6) 0.0320(5) Uani 1 1 d . . .
H13 H 0.8848 0.3619 0.0118 0.038 Uiso 1 1 calc R A .
C14 C 1.0025(2) 0.4308(2) 0.04178(7) 0.0362(6) Uani 1 1 d . A .
H14 H 1.0558 0.436 0.024 0.043 Uiso 1 1 calc R . .
C15 C 1.02610(19) 0.4677(2) 0.07458(6) 0.0327(5) Uani 1 1 d . . .
H15 H 1.0954 0.499 0.0793 0.039 Uiso 1 1 calc R A .
C16 C 0.94906(19) 0.45940(19) 0.10081(6) 0.0292(5) Uani 1 1 d . A .
H16 H 0.9656 0.4845 0.1235 0.035 Uiso 1 1 calc R . .
C17 C 0.84855(18) 0.41452(17) 0.09373(6) 0.0245(4) Uani 1 1 d . . .
H17 H 0.7955 0.4094 0.1116 0.029 Uiso 1 1 calc R A .
N1 N 0.44375(14) 0.40518(14) 0.08799(4) 0.0201(3) Uani 1 1 d . A .
O2 O 0.65501(12) 0.31081(13) 0.07910(4) 0.0246(3) Uani 1 1 d . A .
O3 O 0.7037(4) 0.2836(4) 0.02461(12) 0.0338(10) Uani 0.5 1 d P A 1
O4 O 0.6783(4) 0.3334(4) 0.02119(11) 0.0295(9) Uani 0.5 1 d P A 2
Ir1 Ir 0.5 0.25 0.078045(2) 0.01881(4) Uani 1 2 d S . .
O5 O 0.5035(4) 0.2209(2) 0.02138(7) 0.0250(8) Uani 0.5 1 d PD . .
H5O H 0.5505(5) 0.2616(18) 0.0150(7) 0.037 Uiso 1 1 d D . .

loop_
_atom_site_aniso_label
_atom_site_aniso_U_11
_atom_site_aniso_U_22
_atom_site_aniso_U_33
_atom_site_aniso_U_23
_atom_site_aniso_U_13
_atom_site_aniso_U_12
C1 0.0187(12) 0.0248(13) 0.0133(12) 0 0 -0.0029(10)
C2 0.0195(9) 0.0229(10) 0.0165(9) 0.0001(7) -0.0005(7) -0.0007(8)
C3 0.0222(10) 0.0271(10) 0.0161(9) 0.0025(8) -0.0008(7) -0.0015(8)
C4 0.0227(14) 0.0331(16) 0.0121(12) 0 0 -0.0004(12)
C5 0.0332(12) 0.0291(11) 0.0182(10) 0.0045(8) -0.0003(9) 0.0029(9)
C6 0.0202(9) 0.0228(10) 0.0214(10) 0.0016(8) 0.0018(8) -0.0014(7)
O1 0.0320(8) 0.0225(7) 0.0225(8) 0.0002(6) -0.0002(6) 0.0033(6)
C7 0.0355(12) 0.0266(11) 0.0260(11) 0.0052(9) 0.0000(9) 0.0053(9)
C8 0.0288(11) 0.0228(10) 0.0207(10) 0.0056(8) -0.0009(8) 0.0035(8)
C9 0.0350(12) 0.0335(12) 0.0285(12) 0.0102(10) 0.0055(10) -0.0019(10)
C10 0.0333(12) 0.0398(13) 0.0285(12) 0.0017(10) -0.0087(10) 0.0081(10)
C11 0.0292(11) 0.0328(12) 0.0211(10) -0.0048(9) 0.0057(9) -0.0059(9)
C12 0.0237(10) 0.0233(10) 0.0229(10) -0.0027(8) 0.0042(8) -0.0023(8)
C13 0.0309(12) 0.0409(13) 0.0244(11) -0.0063(10) 0.0070(9) -0.0068(10)
C14 0.0279(12) 0.0467(15) 0.0342(13) -0.0031(11) 0.0097(10) -0.0067(11)
C15 0.0227(11) 0.0387(13) 0.0368(13) 0.0007(10) 0.0001(9) -0.0046(10)
C16 0.0305(12) 0.0305(12) 0.0266(11) -0.0029(9) -0.0036(9) 0.0005(9)
C17 0.0264(11) 0.0240(10) 0.0231(10) -0.0010(8) 0.0031(8) 0.0008(8)
N1 0.0204(8) 0.0225(8) 0.0175(8) 0.0046(7) 0.0007(6) 0.0003(7)
O2 0.0217(7) 0.0337(8) 0.0183(7) 0.0027(6) 0.0007(6) -0.0029(6)
O3 0.029(2) 0.051(3) 0.0215(19) -0.012(2) 0.0078(16) -0.013(2)
O4 0.027(2) 0.044(3) 0.0181(17) 0.0015(19) 0.0007(14) -0.0042(18)
Ir1 0.01905(6) 0.02578(7) 0.01161(5) 0 0 -0.00064(4)
O5 0.0281(14) 0.030(2) 0.0167(13) -0.0006(10) 0.0001(14) -0.003(2)

loop_
_atom_type_symbol
_atom_type_description
_atom_type_scat_dispersion_real
_atom_type_scat_dispersion_imag
_atom_type_scat_source
C C 0.0033 0.0016 'International Tables Vol C Tables 4.2.6.8 and 6.1.1.4'
H H 0 0 'International Tables Vol C Tables 4.2.6.8 and 6.1.1.4'
N N 0.0061 0.0033 'International Tables Vol C Tables 4.2.6.8 and 6.1.1.4'
O O 0.0106 0.006 'International Tables Vol C Tables 4.2.6.8 and 6.1.1.4'
Ir Ir -1.4442 7.9887 'International Tables Vol C Tables 4.2.6.8 and 6.1.1.4'

loop_
_geom_angle_atom_site_label_1
_geom_angle_atom_site_label_2
_geom_angle_atom_site_label_3
_geom_angle
_geom_angle_site_symmetry_1
_geom_angle_site_symmetry_3
C2 C1 C2 121.5(3) 6_554 .
C2 C1 Ir1 119.24(13) 6_554 .
C2 C1 Ir1 119.24(13) . .
C1 C2 C3 120.1(2) . .
C1 C2 C6 108.95(18) . 6_554
C3 C2 C6 130.82(19) . 6_554
C4 C3 C2 116.8(2) . .
C4 C3 C5 120.40(19) . .
C2 C3 C5 122.74(19) . .
C3 C4 C3 124.6(3) . 6_554
C3 C4 H4 117.7 . .
C3 C4 H4 117.7 6_554 .
C3 C5 H5A 109.5 . .
C3 C5 H5B 109.5 . .
H5A C5 H5B 109.5 . .
C3 C5 H5C 109.5 . .
H5A C5 H5C 109.5 . .
H5B C5 H5C 109.5 . .
N1 C6 O1 116.37(18) . .
N1 C6 C2 119.52(19) . 6_554
O1 C6 C2 124.11(18) . 6_554
C6 O1 C7 105.40(16) . .
O1 C7 C8 105.30(17) . .
O1 C7 H7A 110.7 . .
C8 C7 H7A 110.7 . .
O1 C7 H7B 110.7 . .
C8 C7 H7B 110.7 . .
H7A C7 H7B 108.8 . .
N1 C8 C10 110.81(19) . .
N1 C8 C9 108.79(18) . .
C10 C8 C9 111.95(19) . .
N1 C8 C7 100.74(16) . .
C10 C8 C7 112.16(19) . .
C9 C8 C7 111.82(19) . .
C8 C9 H9A 109.5 . .
C8 C9 H9B 109.5 . .
H9A C9 H9B 109.5 . .
C8 C9 H9C 109.5 . .
H9A C9 H9C 109.5 . .
H9B C9 H9C 109.5 . .
C8 C10 H10A 109.5 . .
C8 C10 H10B 109.5 . .
H10A C10 H10B 109.5 . .
C8 C10 H10C 109.5 . .
H10A C10 H10C 109.5 . .
H10B C10 H10C 109.5 . .
O3 C11 O2 124.7(3) . .
O3 C11 O4 31.9(2) . .
O2 C11 O4 123.8(3) . .
O3 C11 C12 117.6(3) . .
O2 C11 C12 114.66(19) . .
O4 C11 C12 118.9(3) . .
C17 C12 C13 119.4(2) . .
C17 C12 C11 121.09(19) . .
C13 C12 C11 119.5(2) . .
C14 C13 C12 119.9(2) . .
C14 C13 H13 120.1 . .
C12 C13 H13 120.1 . .
C15 C14 C13 120.2(2) . .
C15 C14 H14 119.9 . .
C13 C14 H14 119.9 . .
C14 C15 C16 120.3(2) . .
C14 C15 H15 119.8 . .
C16 C15 H15 119.8 . .
C17 C16 C15 119.5(2) . .
C17 C16 H16 120.2 . .
C15 C16 H16 120.2 . .
C16 C17 C12 120.6(2) . .
C16 C17 H17 119.7 . .
C12 C17 H17 119.7 . .
C6 N1 C8 109.14(17) . .
C6 N1 Ir1 112.88(14) . .
C8 N1 Ir1 137.58(14) . .
C11 O2 Ir1 125.63(14) . .
C1 Ir1 O2 88.85(4) . 6_554
C1 Ir1 O2 88.85(4) . .
O2 Ir1 O2 177.71(8) 6_554 .
C1 Ir1 N1 79.26(5) . 6_554
O2 Ir1 N1 88.32(6) 6_554 6_554
O2 Ir1 N1 91.25(6) . 6_554
C1 Ir1 N1 79.26(5) . .
O2 Ir1 N1 91.25(6) 6_554 .
O2 Ir1 N1 88.32(6) . .
N1 Ir1 N1 158.52(9) 6_554 .
C1 Ir1 O5 170.67(7) . .
O2 Ir1 O5 88.78(13) 6_554 .
O2 Ir1 O5 93.48(13) . .
N1 Ir1 O5 91.65(9) 6_554 .
N1 Ir1 O5 109.82(9) . .
C1 Ir1 O5 170.67(7) . 6_554
O2 Ir1 O5 93.48(13) 6_554 6_554
O2 Ir1 O5 88.78(13) . 6_554
N1 Ir1 O5 109.82(9) 6_554 6_554
N1 Ir1 O5 91.65(9) . 6_554
O5 Ir1 O5 18.66(14) . 6_554
O5 O5 Ir1 80.67(7) 6_554 .
O5 O5 H5O 57.8(15) 6_554 .
Ir1 O5 H5O 102(2) . .

loop_
_geom_bond_atom_site_label_1
_geom_bond_atom_site_label_2
_geom_bond_distance
_geom_bond_site_symmetry_2
C1 C2 1.394(2) 6_554
C1 C2 1.394(2) .
C1 Ir1 1.935(3) .
C2 C3 1.405(3) .
C2 C6 1.451(3) 6_554
C3 C4 1.399(2) .
C3 C5 1.502(3) .
C4 C3 1.399(2) 6_554
C4 H4 0.95 .
C5 H5A 0.98 .
C5 H5B 0.98 .
C5 H5C 0.98 .
C6 N1 1.298(3) .
C6 O1 1.345(3) .
C6 C2 1.451(3) 6_554
O1 C7 1.466(3) .
C7 C8 1.542(3) .
C7 H7A 0.99 .
C7 H7B 0.99 .
C8 N1 1.486(3) .
C8 C10 1.519(3) .
C8 C9 1.521(3) .
C9 H9A 0.98 .
C9 H9B 0.98 .
C9 H9C 0.98 .
C10 H10A 0.98 .
C10 H10B 0.98 .
C10 H10C 0.98 .
C11 O3 1.223(5) .
C11 O2 1.275(3) .
C11 O4 1.301(5) .
C11 C12 1.494(3) .
C12 C17 1.389(3) .
C12 C13 1.390(3) .
C13 C14 1.384(3) .
C13 H13 0.95 .
C14 C15 1.376(3) .
C14 H14 0.95 .
C15 C16 1.389(3) .
C15 H15 0.95 .
C16 C17 1.377(3) .
C16 H16 0.95 .
C17 H17 0.95 .
N1 Ir1 2.0597(17) .
O2 Ir1 2.0418(15) .
Ir1 O2 2.0418(15) 6_554
Ir1 N1 2.0597(17) 6_554
Ir1 O5 2.218(3) .
Ir1 O5 2.218(3) 6_554
O5 O5 0.719(5) 6_554
O5 H5O 0.801(5) .
